data_8103548
loop_
_publ_author_name
'Ghosh, M.'
'Ray, S.'

_publ_section_title
;
 Twinning, disorder and phase transition in ferrous perchlorate
 hexahydrate crystals
;
_journal_name_full
;
Zeitschrift fuer Kristallographie, Kristallgeometrie, Kristallphysik, 
Kristallchemie (145,1977-148,1979)
;
_journal_page_first 129
_journal_page_last 137
_journal_volume 155
_journal_year 1981
_chemical_formula_sum 'Cl2 Fe H12 O14'
_chemical_name_systematic 'Fe (Cl O4)2 (H2 O)6'
_space_group_IT_number 186
_symmetry_space_group_name_Hall 'P 6c -2c'
_symmetry_space_group_name_H-M 'P 63 m c'
_cell_angle_alpha 90
_cell_angle_beta 90
_cell_angle_gamma 120
_cell_formula_units_Z 1
_cell_length_a 7.815
_cell_length_b 7.815
_cell_length_c 5.13
_cell_volume 271.335
_citation_journal_id_ASTM ZKKKAJ
_cod_data_source_file Ghosh_ZKKKAJ_1981_306.cif
_cod_data_source_block H12Cl2Fe1O14
_cod_original_cell_volume 271.3351
_cod_original_formula_sum 'H12 Cl2 Fe1 O14'
_cod_database_code 8103548

loop_
_symmetry_equiv_pos_as_xyz
x,y,z
x-y,x,z+1/2
-y,x-y,z
-x,-y,z+1/2
-x+y,-x,z
y,-x+y,z+1/2
y,x,z+1/2
-x+y,y,z
-x,-x+y,z+1/2
-y,-x,z
x-y,-y,z+1/2
x,x-y,z

loop_
_atom_site_label
_atom_site_type_symbol
_atom_site_fract_x
_atom_site_fract_y
_atom_site_fract_z
_atom_site_occupancy
_atom_site_U_iso_or_equiv
O1 O-2 0.3333 0.6667 0.278 1 0.0
O2 O-2 0.439 0.878 0.908 1 0.0
Fe1 Fe+2 0 0 0.25 0.5 0.0
O3 O-2 0.125 0.25 0.5 1 0.0
Cl1 Cl+7 0.3333 0.6667 0 1 0.0
